data_2238355
loop_
_publ_author_name
'Vishnupriya, R.'
'Suresh, J.'
'Sivakumar, S.'
'Kumar, R. Ranjith.'
'Lakshman, P. L. Nilantha'

_publ_section_title
;
 5''-(4-Nitrobenzylidene)-7'-(4-nitrophenyl)-1''-methyl-1',3',5',6',7',7a'-hexahydrodispiro[acenaphthylene-1,5'-pyrrolo[1,2-<i>c</i>][1,3]thiazole-6',3''-piperidine]-2,4''(1<i>H</i>)-dione
 including an unknown solvate
;
_journal_coeditor_code HB7098
_journal_issue 8
_journal_name_full 'Acta Crystallographica Section E'
_journal_page_first o1208
_journal_page_last o1209
_journal_paper_doi 10.1107/S1600536813017704
_journal_volume 69
_journal_year 2013
_chemical_formula_iupac 'C35 H28 N4 O6 S'
_chemical_formula_moiety 'C35 H28 N4 O6 S'
_chemical_formula_sum 'C35 H28 N4 O6 S'
_chemical_formula_weight 632.67
_chemical_name_systematic
'5''-(4-Nitrobenzylidene)-7'-(4-nitrophenyl)-1''-methyl-1',3',5',6',7',7a'-hexahydrodispiro[acenaphthylene-1,5'-pyrrolo[1,2-<i>c</i>][1,3]thiazole-6',3''-piperidine]-2,4''(1<i>H</i>)-dione including an unknown solvate'
_space_group_IT_number 2
_symmetry_cell_setting triclinic
_symmetry_space_group_name_Hall '-P 1'
_symmetry_space_group_name_H-M 'P -1'
_atom_sites_solution_hydrogens geom
_atom_sites_solution_primary direct
_atom_sites_solution_secondary difmap
_audit_creation_method SHELXL-97
_cell_angle_alpha 89.823(4)
_cell_angle_beta 81.185(2)
_cell_angle_gamma 88.305(3)
_cell_formula_units_Z 4
_cell_length_a 11.1240(5)
_cell_length_b 12.6825(5)
_cell_length_c 25.8778(11)
_cell_measurement_reflns_used 2000
_cell_measurement_temperature 293(2)
_cell_measurement_theta_max 27
_cell_measurement_theta_min 2
_cell_volume 3606.1(3)
_computing_cell_refinement 'SAINT (Bruker, 2004)'
_computing_data_collection 'APEX2 (Bruker, 2004)'
_computing_data_reduction 'SAINT (Bruker, 2004)'
_computing_molecular_graphics 'PLATON (Spek, 2009)'
_computing_publication_material 'SHELXL97 (Sheldrick, 2008)'
_computing_structure_refinement 'SHELXL97 (Sheldrick, 2008)'
_computing_structure_solution 'SHELXS97 (Sheldrick, 2008)'
_diffrn_ambient_temperature 293(2)
_diffrn_detector_area_resol_mean 0
_diffrn_measured_fraction_theta_full 0.994
_diffrn_measured_fraction_theta_max 0.994
_diffrn_measurement_device_type 'Bruker Kappa APEXII'
_diffrn_measurement_method '\w and \f'
_diffrn_radiation_monochromator graphite
_diffrn_radiation_source 'fine-focus sealed tube'
_diffrn_radiation_type MoK\a
_diffrn_radiation_wavelength 0.71073
_diffrn_reflns_av_R_equivalents 0.0402
_diffrn_reflns_av_sigmaI/netI 0.0467
_diffrn_reflns_limit_h_max 13
_diffrn_reflns_limit_h_min -14
_diffrn_reflns_limit_k_max 16
_diffrn_reflns_limit_k_min -16
_diffrn_reflns_limit_l_max 31
_diffrn_reflns_limit_l_min -32
_diffrn_reflns_number 71136
_diffrn_reflns_theta_full 27.00
_diffrn_reflns_theta_max 27.00
_diffrn_reflns_theta_min 1.59
_diffrn_standards_decay_% 0
_diffrn_standards_interval_count 0
_diffrn_standards_interval_time 0
_diffrn_standards_number 0
_exptl_absorpt_coefficient_mu 0.136
_exptl_absorpt_correction_T_max 0.967
_exptl_absorpt_correction_T_min 0.960
_exptl_absorpt_correction_type multi-scan
_exptl_absorpt_process_details '(SADABS; Sheldrick, 1996)'
_exptl_crystal_colour colourless
_exptl_crystal_density_diffrn 1.165
_exptl_crystal_density_method 'not measured'
_exptl_crystal_description block
_exptl_crystal_F_000 1320
_exptl_crystal_size_max 0.30
_exptl_crystal_size_mid 0.27
_exptl_crystal_size_min 0.25
_platon_squeeze_details ' ?'
_refine_diff_density_max 0.228
_refine_diff_density_min -0.262
_refine_ls_extinction_method none
_refine_ls_goodness_of_fit_ref 1.023
_refine_ls_hydrogen_treatment constr
_refine_ls_matrix_type full
_refine_ls_number_parameters 831
_refine_ls_number_reflns 15643
_refine_ls_number_restraints 0
_refine_ls_restrained_S_all 1.023
_refine_ls_R_factor_all 0.0905
_refine_ls_R_factor_gt 0.0499
_refine_ls_shift/su_max 0.001
_refine_ls_shift/su_mean 0.000
_refine_ls_structure_factor_coef Fsqd
_refine_ls_weighting_details 'calc w=1/[\s^2^(Fo^2^)+(0.0727P)^2^] where P=(Fo^2^+2Fc^2^)/3'
_refine_ls_weighting_scheme calc
_refine_ls_wR_factor_gt 0.1302
_refine_ls_wR_factor_ref 0.1429
_reflns_number_gt 9029
_reflns_number_total 15643
_reflns_threshold_expression I>2\s(I)
_cod_data_source_file hb7098.cif
_cod_data_source_block I
_cod_database_code 2238355
_cod_database_fobs_code 2238355

loop_
_symmetry_equiv_pos_as_xyz
'x, y, z'
'-x, -y, -z'

loop_
_atom_site_type_symbol
_atom_site_label
_atom_site_fract_x
_atom_site_fract_y
_atom_site_fract_z
_atom_site_U_iso_or_equiv
_atom_site_adp_type
_atom_site_calc_flag
_atom_site_refinement_flags
_atom_site_occupancy
_atom_site_symmetry_multiplicity
C C1A 0.87585(18) 0.70954(17) 0.29382(7) 0.0604(6) Uani d . 1 1
H H1A1 0.9184 0.7660 0.3069 0.091 Uiso calc R 1 1
H H1A2 0.8357 0.7350 0.2657 0.091 Uiso calc R 1 1
H H1A3 0.9328 0.6536 0.2813 0.091 Uiso calc R 1 1
C C1B 0.13036(19) 0.72069(19) 0.19002(8) 0.0692(6) Uani d . 1 1
H H1B1 0.0739 0.7715 0.2084 0.104 Uiso calc R 1 1
H H1B2 0.1737 0.6843 0.2144 0.104 Uiso calc R 1 1
H H1B3 0.0868 0.6709 0.1727 0.104 Uiso calc R 1 1
C C2A 0.84298(16) 0.63470(15) 0.37957(7) 0.0464(5) Uani d . 1 1
H H2A1 0.8781 0.6947 0.3943 0.056 Uiso calc R 1 1
H H2A2 0.9088 0.5848 0.3671 0.056 Uiso calc R 1 1
C C2B 0.15413(17) 0.82294(15) 0.11163(7) 0.0487(5) Uani d . 1 1
H H2B1 0.0867 0.8669 0.1285 0.058 Uiso calc R 1 1
H H2B2 0.1208 0.7680 0.0925 0.058 Uiso calc R 1 1
C C3A 0.75707(15) 0.58349(13) 0.42185(6) 0.0382(4) Uani d . 1 1
C C3B 0.23505(15) 0.88878(13) 0.07375(6) 0.0397(4) Uani d . 1 1
C C4A 0.64253(15) 0.53868(13) 0.40878(6) 0.0371(4) Uani d . 1 1
C C4B 0.34834(16) 0.93051(14) 0.08959(6) 0.0381(4) Uani d . 1 1
C C5A 0.59835(15) 0.58108(13) 0.35993(6) 0.0351(4) Uani d . 1 1
C C5B 0.39843(14) 0.87307(13) 0.13346(6) 0.0350(4) Uani d . 1 1
C C6A 0.71055(15) 0.59021(14) 0.31842(6) 0.0412(4) Uani d . 1 1
H H6A1 0.7551 0.5231 0.3142 0.049 Uiso calc R 1 1
H H6A2 0.6867 0.6099 0.2851 0.049 Uiso calc R 1 1
C C6B 0.29024(15) 0.84790(14) 0.17458(6) 0.0432(4) Uani d . 1 1
H H6B1 0.3180 0.8168 0.2051 0.052 Uiso calc R 1 1
H H6B2 0.2432 0.9119 0.1853 0.052 Uiso calc R 1 1
C C7A 0.49715(15) 0.51427(13) 0.34182(6) 0.0386(4) Uani d . 1 1
H H7A 0.4543 0.4796 0.3729 0.046 Uiso calc R 1 1
C C7B 0.49726(15) 0.93677(13) 0.15573(6) 0.0378(4) Uani d . 1 1
H H7B 0.5383 0.9791 0.1269 0.045 Uiso calc R 1 1
C C8A 0.41036(16) 0.59708(14) 0.32496(7) 0.0433(4) Uani d . 1 1
H H8A 0.4449 0.6276 0.2913 0.052 Uiso calc R 1 1
C C8B 0.58715(15) 0.85067(13) 0.16685(7) 0.0398(4) Uani d . 1 1
H H8B 0.5541 0.8101 0.1978 0.048 Uiso calc R 1 1
C C9A 0.27896(18) 0.57110(17) 0.32504(9) 0.0625(6) Uani d . 1 1
H H9A1 0.2533 0.5181 0.3512 0.075 Uiso calc R 1 1
H H9A2 0.2667 0.5451 0.2911 0.075 Uiso calc R 1 1
C C9B 0.71781(16) 0.87805(15) 0.16871(8) 0.0510(5) Uani d . 1 1
H H9B1 0.7292 0.8951 0.2041 0.061 Uiso calc R 1 1
H H9B2 0.7411 0.9378 0.1463 0.061 Uiso calc R 1 1
C C10A 0.32372(18) 0.75971(16) 0.36064(9) 0.0593(5) Uani d . 1 1
H H10A 0.3589 0.8089 0.3342 0.071 Uiso calc R 1 1
H H10B 0.2997 0.7973 0.3934 0.071 Uiso calc R 1 1
C C10B 0.68135(17) 0.70191(16) 0.11956(8) 0.0552(5) Uani d . 1 1
H H10C 0.7075 0.6754 0.0844 0.066 Uiso calc R 1 1
H H10D 0.6481 0.6445 0.1416 0.066 Uiso calc R 1 1
C C11A 0.53387(15) 0.69461(13) 0.37313(6) 0.0379(4) Uani d . 1 1
C C11B 0.46986(15) 0.76761(13) 0.11067(6) 0.0369(4) Uani d . 1 1
C C12A 0.59294(16) 0.78160(14) 0.33547(7) 0.0444(4) Uani d . 1 1
C C12B 0.41528(17) 0.66522(15) 0.13826(8) 0.0506(5) Uani d . 1 1
C C13A 0.63341(17) 0.86576(14) 0.36697(8) 0.0493(5) Uani d . 1 1
C C13B 0.37407(18) 0.59876(15) 0.09764(9) 0.0559(5) Uani d . 1 1
C C14A 0.6892(2) 0.95854(16) 0.35387(10) 0.0683(6) Uani d . 1 1
H H14A 0.7103 0.9782 0.3191 0.082 Uiso calc R 1 1
C C14B 0.3186(2) 0.50281(17) 0.09947(12) 0.0806(7) Uani d . 1 1
H H14B 0.2985 0.4670 0.1309 0.097 Uiso calc R 1 1
C C15A 0.7135(2) 1.02295(18) 0.39437(12) 0.0854(8) Uani d . 1 1
H H15A 0.7519 1.0862 0.3861 0.102 Uiso calc R 1 1
C C15B 0.2937(3) 0.4611(2) 0.05219(15) 0.0987(10) Uani d . 1 1
H H15B 0.2565 0.3963 0.0528 0.118 Uiso calc R 1 1
C C16A 0.6825(2) 0.99621(18) 0.44620(11) 0.0794(7) Uani d . 1 1
H H16A 0.6998 1.0417 0.4720 0.095 Uiso calc R 1 1
C C16B 0.3215(2) 0.5114(2) 0.00561(14) 0.0936(9) Uani d . 1 1
H H16B 0.3016 0.4807 -0.0244 0.112 Uiso calc R 1 1
C C17A 0.62507(19) 0.90061(17) 0.46055(9) 0.0609(6) Uani d . 1 1
C C17B 0.37991(19) 0.60908(17) 0.00180(10) 0.0653(6) Uani d . 1 1
C C18A 0.60165(16) 0.83738(14) 0.41950(7) 0.0458(4) Uani d . 1 1
C C18B 0.40406(16) 0.64970(14) 0.04985(8) 0.0483(5) Uani d . 1 1
C C19A 0.54073(16) 0.74210(13) 0.42631(7) 0.0399(4) Uani d . 1 1
C C19B 0.46462(15) 0.74379(13) 0.05355(7) 0.0393(4) Uani d . 1 1
C C20A 0.49753(17) 0.71036(15) 0.47580(7) 0.0497(5) Uani d . 1 1
H H20A 0.4523 0.6498 0.4816 0.060 Uiso calc R 1 1
C C20B 0.50629(17) 0.79583(15) 0.00874(7) 0.0481(5) Uani d . 1 1
H H20B 0.5517 0.8560 0.0097 0.058 Uiso calc R 1 1
C C21A 0.5228(2) 0.77132(18) 0.51814(8) 0.0652(6) Uani d . 1 1
H H21A 0.4963 0.7482 0.5520 0.078 Uiso calc R 1 1
C C21B 0.4802(2) 0.75799(19) -0.03908(8) 0.0661(6) Uani d . 1 1
H H21B 0.5063 0.7956 -0.0694 0.079 Uiso calc R 1 1
C C22A 0.5843(2) 0.86216(19) 0.51140(9) 0.0711(7) Uani d . 1 1
H H22A 0.5998 0.8995 0.5404 0.085 Uiso calc R 1 1
C C31A 0.77292(16) 0.57557(14) 0.47200(7) 0.0432(4) Uani d . 1 1
H H31A 0.7110 0.5420 0.4936 0.052 Uiso calc R 1 1
C C31B 0.21664(16) 0.91406(14) 0.02528(7) 0.0451(4) Uani d . 1 1
H H31B 0.2766 0.9558 0.0073 0.054 Uiso calc R 1 1
C C32A 0.87179(17) 0.61111(14) 0.49840(7) 0.0440(4) Uani d . 1 1
C C32B 0.12066(16) 0.88869(14) -0.00463(7) 0.0439(4) Uani d . 1 1
C C33A 0.98950(17) 0.63058(16) 0.47390(7) 0.0524(5) Uani d . 1 1
H H33A 1.0085 0.6237 0.4378 0.063 Uiso calc R 1 1
C C33B 0.14564(18) 0.90447(18) -0.05837(7) 0.0582(5) Uani d . 1 1
H H33B 0.2224 0.9267 -0.0729 0.070 Uiso calc R 1 1
C C34A 1.07798(18) 0.65980(16) 0.50214(8) 0.0558(5) Uani d . 1 1
H H34A 1.1559 0.6739 0.4853 0.067 Uiso calc R 1 1
C C34B 0.06142(19) 0.88838(19) -0.09054(8) 0.0636(6) Uani d . 1 1
H H34B 0.0796 0.9003 -0.1263 0.076 Uiso calc R 1 1
C C35A 1.05014(19) 0.66777(16) 0.55505(8) 0.0568(5) Uani d . 1 1
C C35B -0.05076(18) 0.85414(16) -0.06860(8) 0.0536(5) Uani d . 1 1
C C36A 0.9368(2) 0.6493(2) 0.58089(8) 0.0724(7) Uani d . 1 1
H H36A 0.9200 0.6551 0.6171 0.087 Uiso calc R 1 1
C C36B -0.07985(18) 0.83640(16) -0.01624(8) 0.0577(5) Uani d . 1 1
H H36B -0.1563 0.8127 -0.0023 0.069 Uiso calc R 1 1
C C37A 0.84723(19) 0.62175(18) 0.55242(8) 0.0632(6) Uani d . 1 1
H H37A 0.7691 0.6101 0.5697 0.076 Uiso calc R 1 1
C C37B 0.00563(18) 0.85414(16) 0.01576(8) 0.0550(5) Uani d . 1 1
H H37B -0.0139 0.8428 0.0516 0.066 Uiso calc R 1 1
C C71A 0.54515(16) 0.42844(14) 0.30287(7) 0.0413(4) Uani d . 1 1
C C71B 0.44803(15) 1.01252(13) 0.19966(6) 0.0394(4) Uani d . 1 1
C C72A 0.53556(19) 0.43517(16) 0.25039(7) 0.0550(5) Uani d . 1 1
H H72A 0.4968 0.4938 0.2379 0.066 Uiso calc R 1 1
C C72B 0.38829(17) 1.10487(15) 0.18855(8) 0.0501(5) Uani d . 1 1
H H72B 0.3778 1.1193 0.1542 0.060 Uiso calc R 1 1
C C73A 0.5829(2) 0.35578(18) 0.21644(8) 0.0621(6) Uani d . 1 1
H H73A 0.5751 0.3603 0.1812 0.074 Uiso calc R 1 1
C C73B 0.34393(18) 1.17594(16) 0.22747(8) 0.0562(5) Uani d . 1 1
H H73B 0.3033 1.2377 0.2197 0.067 Uiso calc R 1 1
C C74A 0.64099(18) 0.27107(16) 0.23445(8) 0.0566(5) Uani d . 1 1
C C74B 0.36056(17) 1.15436(16) 0.27766(8) 0.0527(5) Uani d . 1 1
C C75A 0.65213(19) 0.26152(15) 0.28631(8) 0.0586(5) Uani d . 1 1
H H75A 0.6922 0.2031 0.2983 0.070 Uiso calc R 1 1
C C75B 0.42004(19) 1.06533(17) 0.28988(8) 0.0599(6) Uani d . 1 1
H H75B 0.4314 1.0523 0.3242 0.072 Uiso calc R 1 1
C C76A 0.60285(18) 0.34007(14) 0.32015(8) 0.0513(5) Uani d . 1 1
H H76A 0.6084 0.3337 0.3555 0.062 Uiso calc R 1 1
C C76B 0.46353(18) 0.99430(16) 0.25079(7) 0.0537(5) Uani d . 1 1
H H76B 0.5041 0.9329 0.2591 0.064 Uiso calc R 1 1
C C22B 0.4187(2) 0.6692(2) -0.04262(9) 0.0768(7) Uani d . 1 1
H H22B 0.4018 0.6476 -0.0750 0.092 Uiso calc R 1 1
N N1A 0.78620(13) 0.67026(11) 0.33553(5) 0.0418(4) Uani d . 1 1
N N1B 0.21612(13) 0.77429(12) 0.15153(5) 0.0450(4) Uani d . 1 1
N N2A 1.1455(2) 0.69628(17) 0.58551(10) 0.0790(6) Uani d . 1 1
N N2B -0.14135(18) 0.83732(17) -0.10316(9) 0.0706(5) Uani d . 1 1
N N3A 0.40829(13) 0.67384(11) 0.36675(6) 0.0426(4) Uani d . 1 1
N N3B 0.59309(12) 0.78733(11) 0.11969(5) 0.0399(3) Uani d . 1 1
N N4A 0.69134(19) 0.18757(18) 0.19817(10) 0.0772(6) Uani d . 1 1
N N4B 0.31700(18) 1.23068(17) 0.31917(9) 0.0731(6) Uani d . 1 1
O O1A 0.58766(12) 0.47261(10) 0.43609(5) 0.0520(3) Uani d . 1 1
O O1B 0.39758(12) 1.00630(10) 0.06827(5) 0.0541(3) Uani d . 1 1
O O2A 1.12997(19) 0.6756(2) 0.63191(9) 0.1399(10) Uani d . 1 1
O O2B -0.12558(16) 0.87893(19) -0.14615(7) 0.1109(7) Uani d . 1 1
O O3A 1.23600(18) 0.73573(15) 0.56316(9) 0.1026(6) Uani d . 1 1
O O3B -0.22908(17) 0.78737(15) -0.08692(8) 0.0953(6) Uani d . 1 1
O O4A 0.59126(12) 0.78238(10) 0.28855(5) 0.0558(4) Uani d . 1 1
O O4B 0.42138(13) 0.64232(11) 0.18328(6) 0.0669(4) Uani d . 1 1
O O5A 0.66833(18) 0.18978(16) 0.15397(8) 0.1059(7) Uani d . 1 1
O O5B 0.25968(19) 1.30840(16) 0.30738(8) 0.1013(6) Uani d . 1 1
O O6A 0.7540(2) 0.11787(16) 0.21417(8) 0.1069(7) Uani d . 1 1
O O6B 0.33981(19) 1.21481(17) 0.36269(8) 0.1094(7) Uani d . 1 1
S S1A 0.19481(5) 0.69505(5) 0.34043(2) 0.07070(18) Uani d . 1 1
S S1B 0.80665(5) 0.76056(5) 0.14550(2) 0.06367(17) Uani d . 1 1

loop_
_atom_site_aniso_label
_atom_site_aniso_U_11
_atom_site_aniso_U_22
_atom_site_aniso_U_33
_atom_site_aniso_U_12
_atom_site_aniso_U_13
_atom_site_aniso_U_23
C1A 0.0512(12) 0.0823(15) 0.0464(12) -0.0176(11) -0.0003(9) 0.0178(11)
C1B 0.0558(13) 0.0995(18) 0.0534(13) -0.0258(12) -0.0078(10) 0.0315(12)
C2A 0.0404(11) 0.0578(12) 0.0425(11) -0.0058(9) -0.0105(8) 0.0085(9)
C2B 0.0440(11) 0.0610(12) 0.0430(11) -0.0053(9) -0.0127(9) 0.0120(9)
C3A 0.0379(10) 0.0409(10) 0.0363(10) 0.0025(8) -0.0085(8) 0.0038(8)
C3B 0.0401(10) 0.0432(10) 0.0366(10) 0.0035(8) -0.0089(8) 0.0039(8)
C4A 0.0400(10) 0.0371(9) 0.0339(9) -0.0003(8) -0.0053(8) 0.0027(8)
C4B 0.0433(10) 0.0392(10) 0.0314(9) 0.0012(8) -0.0050(8) 0.0013(8)
C5A 0.0379(10) 0.0389(9) 0.0290(9) -0.0024(7) -0.0065(7) 0.0047(7)
C5B 0.0351(9) 0.0396(9) 0.0303(9) -0.0018(7) -0.0050(7) 0.0058(7)
C6A 0.0391(10) 0.0503(11) 0.0337(9) -0.0002(8) -0.0050(8) 0.0032(8)
C6B 0.0391(10) 0.0572(11) 0.0336(10) -0.0014(9) -0.0064(8) 0.0074(8)
C7A 0.0393(10) 0.0425(10) 0.0343(9) -0.0043(8) -0.0062(8) 0.0036(8)
C7B 0.0414(10) 0.0409(10) 0.0318(9) -0.0030(8) -0.0074(7) 0.0034(7)
C8A 0.0404(11) 0.0496(11) 0.0417(10) -0.0037(8) -0.0117(8) 0.0051(8)
C8B 0.0392(10) 0.0453(10) 0.0353(10) -0.0024(8) -0.0072(8) 0.0032(8)
C9A 0.0472(12) 0.0723(14) 0.0723(14) -0.0045(10) -0.0222(11) 0.0021(11)
C9B 0.0445(11) 0.0598(12) 0.0513(12) -0.0056(9) -0.0146(9) 0.0001(9)
C10A 0.0468(12) 0.0631(13) 0.0682(14) 0.0092(10) -0.0111(10) 0.0021(11)
C10B 0.0433(11) 0.0595(12) 0.0629(13) 0.0071(10) -0.0095(10) -0.0095(10)
C11A 0.0366(10) 0.0409(10) 0.0367(10) -0.0003(8) -0.0073(7) 0.0050(8)
C11B 0.0381(10) 0.0370(9) 0.0366(9) -0.0053(8) -0.0080(8) 0.0060(7)
C12A 0.0412(11) 0.0474(11) 0.0447(12) 0.0038(8) -0.0081(8) 0.0092(9)
C12B 0.0430(11) 0.0460(11) 0.0629(14) -0.0001(9) -0.0088(10) 0.0152(10)
C13A 0.0487(12) 0.0425(11) 0.0564(13) -0.0032(9) -0.0067(9) 0.0069(9)
C13B 0.0471(12) 0.0384(11) 0.0829(16) -0.0047(9) -0.0116(11) 0.0029(10)
C14A 0.0778(16) 0.0484(12) 0.0782(16) -0.0148(11) -0.0080(12) 0.0108(11)
C14B 0.0727(17) 0.0467(13) 0.123(2) -0.0125(12) -0.0141(15) 0.0117(14)
C15A 0.0949(19) 0.0524(14) 0.109(2) -0.0266(13) -0.0130(16) -0.0023(14)
C15B 0.085(2) 0.0528(15) 0.163(3) -0.0200(14) -0.031(2) -0.0179(19)
C16A 0.0856(18) 0.0629(15) 0.091(2) -0.0151(13) -0.0153(15) -0.0229(14)
C16B 0.0790(19) 0.0742(18) 0.133(3) -0.0129(15) -0.0315(18) -0.0397(18)
C17A 0.0572(13) 0.0565(13) 0.0689(15) -0.0021(10) -0.0087(11) -0.0160(11)
C17B 0.0527(13) 0.0634(14) 0.0834(17) -0.0029(11) -0.0206(12) -0.0277(13)
C18A 0.0427(11) 0.0431(10) 0.0515(12) 0.0007(8) -0.0078(9) -0.0033(9)
C18B 0.0404(11) 0.0436(11) 0.0617(13) -0.0005(9) -0.0103(9) -0.0068(10)
C19A 0.0397(10) 0.0420(10) 0.0378(10) 0.0029(8) -0.0061(8) 0.0010(8)
C19B 0.0380(10) 0.0389(10) 0.0418(10) -0.0014(8) -0.0084(8) -0.0016(8)
C20A 0.0512(12) 0.0538(11) 0.0420(11) -0.0014(9) -0.0005(9) 0.0003(9)
C20B 0.0468(11) 0.0559(12) 0.0409(11) -0.0027(9) -0.0039(9) -0.0030(9)
C21A 0.0663(15) 0.0847(16) 0.0420(12) 0.0004(13) -0.0002(10) -0.0082(11)
C21B 0.0675(15) 0.0894(17) 0.0411(12) -0.0001(13) -0.0079(10) -0.0089(11)
C22A 0.0726(16) 0.0831(17) 0.0568(15) -0.0037(13) -0.0064(12) -0.0263(13)
C31A 0.0410(11) 0.0501(11) 0.0389(10) -0.0006(8) -0.0077(8) 0.0040(8)
C31B 0.0430(11) 0.0529(11) 0.0395(10) 0.0005(9) -0.0075(8) 0.0064(8)
C32A 0.0478(11) 0.0491(11) 0.0373(10) 0.0015(9) -0.0135(8) 0.0010(8)
C32B 0.0410(11) 0.0545(11) 0.0369(10) 0.0035(9) -0.0090(8) 0.0060(8)
C33A 0.0454(12) 0.0690(13) 0.0437(11) -0.0005(10) -0.0102(9) -0.0001(10)
C33B 0.0441(12) 0.0905(16) 0.0409(11) -0.0071(11) -0.0086(9) 0.0071(11)
C34A 0.0442(12) 0.0647(13) 0.0597(14) -0.0019(10) -0.0121(10) 0.0016(10)
C34B 0.0500(13) 0.1034(18) 0.0383(11) -0.0004(12) -0.0102(10) 0.0022(11)
C35A 0.0483(13) 0.0630(13) 0.0634(14) 0.0015(10) -0.0225(11) -0.0150(10)
C35B 0.0484(12) 0.0630(13) 0.0533(13) 0.0027(10) -0.0213(10) 0.0023(10)
C36A 0.0607(15) 0.1137(19) 0.0450(12) 0.0002(13) -0.0145(11) -0.0198(13)
C36B 0.0415(12) 0.0729(14) 0.0595(14) -0.0029(10) -0.0105(10) 0.0166(11)
C37A 0.0496(13) 0.0968(17) 0.0439(12) -0.0055(12) -0.0083(10) -0.0068(11)
C37B 0.0474(12) 0.0749(14) 0.0428(11) 0.0025(10) -0.0081(9) 0.0130(10)
C71A 0.0421(10) 0.0438(10) 0.0394(10) -0.0080(8) -0.0098(8) 0.0003(8)
C71B 0.0396(10) 0.0425(10) 0.0370(10) -0.0041(8) -0.0078(8) 0.0012(8)
C72A 0.0649(13) 0.0593(12) 0.0424(11) -0.0002(10) -0.0131(10) 0.0013(9)
C72B 0.0521(12) 0.0522(12) 0.0473(11) 0.0052(9) -0.0134(9) -0.0006(9)
C73A 0.0674(15) 0.0776(15) 0.0418(12) -0.0062(12) -0.0091(10) -0.0118(11)
C73B 0.0503(12) 0.0494(12) 0.0681(14) 0.0073(9) -0.0082(10) -0.0041(10)
C74A 0.0477(12) 0.0579(13) 0.0627(14) -0.0091(10) -0.0016(10) -0.0169(11)
C74B 0.0458(12) 0.0564(12) 0.0545(13) -0.0036(10) -0.0027(9) -0.0165(10)
C75A 0.0598(13) 0.0470(12) 0.0700(15) 0.0019(10) -0.0139(11) -0.0072(10)
C75B 0.0687(14) 0.0718(15) 0.0388(11) 0.0062(12) -0.0089(10) -0.0075(10)
C76A 0.0610(13) 0.0492(11) 0.0461(11) -0.0011(10) -0.0155(9) -0.0014(9)
C76B 0.0666(14) 0.0543(12) 0.0407(11) 0.0096(10) -0.0114(9) -0.0024(9)
C22B 0.0753(17) 0.103(2) 0.0538(15) 0.0009(15) -0.0166(12) -0.0275(14)
N1A 0.0395(8) 0.0510(9) 0.0350(8) -0.0079(7) -0.0047(7) 0.0110(7)
N1B 0.0397(9) 0.0588(10) 0.0371(8) -0.0105(7) -0.0064(7) 0.0152(7)
N2A 0.0638(14) 0.0927(15) 0.0870(17) 0.0066(12) -0.0328(13) -0.0310(13)
N2B 0.0539(12) 0.0891(14) 0.0738(14) 0.0004(11) -0.0263(11) 0.0032(11)
N3A 0.0387(9) 0.0451(9) 0.0452(9) 0.0016(7) -0.0106(7) 0.0019(7)
N3B 0.0362(8) 0.0457(8) 0.0384(8) 0.0005(7) -0.0071(6) -0.0036(7)
N4A 0.0627(14) 0.0795(15) 0.0840(16) -0.0135(11) 0.0084(11) -0.0309(13)
N4B 0.0649(13) 0.0738(14) 0.0754(15) -0.0028(11) 0.0064(11) -0.0255(12)
O1A 0.0633(9) 0.0539(8) 0.0423(7) -0.0178(7) -0.0164(6) 0.0154(6)
O1B 0.0700(9) 0.0492(8) 0.0473(8) -0.0158(7) -0.0205(7) 0.0167(6)
O2A 0.0940(15) 0.256(3) 0.0801(14) -0.0194(17) -0.0434(12) -0.0372(17)
O2B 0.0825(13) 0.193(2) 0.0666(12) -0.0259(13) -0.0385(10) 0.0241(13)
O3A 0.0700(13) 0.1102(15) 0.1352(17) -0.0202(11) -0.0359(12) -0.0274(13)
O3B 0.0745(12) 0.1022(14) 0.1211(15) -0.0273(11) -0.0493(11) 0.0252(11)
O4A 0.0629(9) 0.0641(9) 0.0424(8) -0.0019(7) -0.0142(6) 0.0193(6)
O4B 0.0657(10) 0.0726(10) 0.0646(10) -0.0073(8) -0.0165(8) 0.0375(8)
O5A 0.1053(15) 0.1330(17) 0.0745(12) -0.0017(12) 0.0022(11) -0.0495(12)
O5B 0.1089(15) 0.0783(12) 0.1069(14) 0.0171(11) 0.0114(11) -0.0293(11)
O6A 0.1124(16) 0.0786(13) 0.1235(17) 0.0196(12) -0.0020(13) -0.0353(12)
O6B 0.1292(17) 0.1325(17) 0.0642(12) 0.0185(13) -0.0105(11) -0.0436(12)
S1A 0.0415(3) 0.0895(4) 0.0832(4) 0.0091(3) -0.0184(3) -0.0034(3)
S1B 0.0408(3) 0.0819(4) 0.0697(4) 0.0081(3) -0.0144(3) -0.0131(3)

loop_
_atom_type_symbol
_atom_type_description
_atom_type_scat_dispersion_real
_atom_type_scat_dispersion_imag
_atom_type_scat_source
C C 0.0033 0.0016 'International Tables Vol C Tables 4.2.6.8 and 6.1.1.4'
H H 0.0000 0.0000 'International Tables Vol C Tables 4.2.6.8 and 6.1.1.4'
N N 0.0061 0.0033 'International Tables Vol C Tables 4.2.6.8 and 6.1.1.4'
O O 0.0106 0.0060 'International Tables Vol C Tables 4.2.6.8 and 6.1.1.4'
S S 0.1246 0.1234 'International Tables Vol C Tables 4.2.6.8 and 6.1.1.4'

loop_
_geom_angle_atom_site_label_1
_geom_angle_atom_site_label_2
_geom_angle_atom_site_label_3
_geom_angle
N1A C1A H1A1 109.5
N1A C1A H1A2 109.5
H1A1 C1A H1A2 109.5
N1A C1A H1A3 109.5
H1A1 C1A H1A3 109.5
H1A2 C1A H1A3 109.5
N1B C1B H1B1 109.5
N1B C1B H1B2 109.5
H1B1 C1B H1B2 109.5
N1B C1B H1B3 109.5
H1B1 C1B H1B3 109.5
H1B2 C1B H1B3 109.5
N1A C2A C3A 113.67(14)
N1A C2A H2A1 108.8
C3A C2A H2A1 108.8
N1A C2A H2A2 108.8
C3A C2A H2A2 108.8
H2A1 C2A H2A2 107.7
N1B C2B C3B 113.39(14)
N1B C2B H2B1 108.9
C3B C2B H2B1 108.9
N1B C2B H2B2 108.9
C3B C2B H2B2 108.9
H2B1 C2B H2B2 107.7
C31A C3A C4A 115.76(15)
C31A C3A C2A 125.07(16)
C4A C3A C2A 119.16(14)
C31B C3B C4B 115.16(16)
C31B C3B C2B 125.78(16)
C4B C3B C2B 119.06(14)
O1A C4A C3A 121.60(15)
O1A C4A C5A 121.95(15)
C3A C4A C5A 116.45(14)
O1B C4B C3B 121.51(15)
O1B C4B C5B 121.76(15)
C3B C4B C5B 116.73(15)
C4A C5A C6A 106.64(13)
C4A C5A C7A 113.46(13)
C6A C5A C7A 113.25(13)
C4A C5A C11A 108.48(12)
C6A C5A C11A 110.76(13)
C7A C5A C11A 104.21(12)
C4B C5B C6B 106.88(13)
C4B C5B C7B 112.59(13)
C6B C5B C7B 113.10(13)
C4B C5B C11B 109.06(13)
C6B C5B C11B 111.25(13)
C7B C5B C11B 103.97(12)
N1A C6A C5A 107.80(13)
N1A C6A H6A1 110.1
C5A C6A H6A1 110.1
N1A C6A H6A2 110.1
C5A C6A H6A2 110.1
H6A1 C6A H6A2 108.5
N1B C6B C5B 107.67(13)
N1B C6B H6B1 110.2
C5B C6B H6B1 110.2
N1B C6B H6B2 110.2
C5B C6B H6B2 110.2
H6B1 C6B H6B2 108.5
C8A C7A C71A 117.52(14)
C8A C7A C5A 103.12(13)
C71A C7A C5A 113.92(14)
C8A C7A H7A 107.2
C71A C7A H7A 107.2
C5A C7A H7A 107.2
C8B C7B C71B 117.92(14)
C8B C7B C5B 102.36(13)
C71B C7B C5B 114.82(14)
C8B C7B H7B 107.0
C71B C7B H7B 107.0
C5B C7B H7B 107.0
N3A C8A C9A 105.06(15)
N3A C8A C7A 100.15(13)
C9A C8A C7A 119.57(16)
N3A C8A H8A 110.4
C9A C8A H8A 110.4
C7A C8A H8A 110.4
N3B C8B C9B 104.42(14)
N3B C8B C7B 100.06(12)
C9B C8B C7B 119.34(15)
N3B C8B H8B 110.7
C9B C8B H8B 110.7
C7B C8B H8B 110.7
C8A C9A S1A 104.85(14)
C8A C9A H9A1 110.8
S1A C9A H9A1 110.8
C8A C9A H9A2 110.8
S1A C9A H9A2 110.8
H9A1 C9A H9A2 108.9
C8B C9B S1B 104.97(12)
C8B C9B H9B1 110.8
S1B C9B H9B1 110.8
C8B C9B H9B2 110.8
S1B C9B H9B2 110.8
H9B1 C9B H9B2 108.8
N3A C10A S1A 103.77(13)
N3A C10A H10A 111.0
S1A C10A H10A 111.0
N3A C10A H10B 111.0
S1A C10A H10B 111.0
H10A C10A H10B 109.0
N3B C10B S1B 104.06(12)
N3B C10B H10C 110.9
S1B C10B H10C 110.9
N3B C10B H10D 110.9
S1B C10B H10D 110.9
H10C C10B H10D 109.0
N3A C11A C19A 111.57(14)
N3A C11A C12A 113.36(13)
C19A C11A C12A 101.75(13)
N3A C11A C5A 101.21(12)
C19A C11A C5A 117.74(13)
C12A C11A C5A 111.73(13)
N3B C11B C19B 111.98(13)
N3B C11B C12B 113.71(14)
C19B C11B C12B 101.67(13)
N3B C11B C5B 101.68(12)
C19B C11B C5B 115.73(13)
C12B C11B C5B 112.59(13)
O4A C12A C13A 127.13(17)
O4A C12A C11A 123.82(16)
C13A C12A C11A 108.54(15)
O4B C12B C13B 127.88(18)
O4B C12B C11B 123.96(17)
C13B C12B C11B 107.59(16)
C14A C13A C18A 120.52(19)
C14A C13A C12A 132.42(19)
C18A C13A C12A 107.05(16)
C14B C13B C18B 119.7(2)
C14B C13B C12B 132.8(2)
C18B C13B C12B 107.44(16)
C13A C14A C15A 117.8(2)
C13A C14A H14A 121.1
C15A C14A H14A 121.1
C13B C14B C15B 117.5(3)
C13B C14B H14B 121.2
C15B C14B H14B 121.2
C16A C15A C14A 122.4(2)
C16A C15A H15A 118.8
C14A C15A H15A 118.8
C16B C15B C14B 122.8(2)
C16B C15B H15B 118.6
C14B C15B H15B 118.6
C15A C16A C17A 120.7(2)
C15A C16A H16A 119.6
C17A C16A H16A 119.6
C15B C16B C17B 121.5(3)
C15B C16B H16B 119.2
C17B C16B H16B 119.2
C18A C17A C16A 116.0(2)
C18A C17A C22A 115.68(19)
C16A C17A C22A 128.3(2)
C22B C17B C16B 129.0(2)
C22B C17B C18B 116.23(19)
C16B C17B C18B 114.7(3)
C17A C18A C13A 122.60(18)
C17A C18A C19A 123.98(19)
C13A C18A C19A 113.37(16)
C13B C18B C19B 113.45(17)
C13B C18B C17B 123.68(19)
C19B C18B C17B 122.8(2)
C20A C19A C18A 118.58(17)
C20A C19A C11A 132.23(16)
C18A C19A C11A 109.16(15)
C20B C19B C18B 118.34(17)
C20B C19B C11B 132.19(15)
C18B C19B C11B 109.47(15)
C19A C20A C21A 118.58(19)
C19A C20A H20A 120.7
C21A C20A H20A 120.7
C19B C20B C21B 119.37(18)
C19B C20B H20B 120.3
C21B C20B H20B 120.3
C22A C21A C20A 122.6(2)
C22A C21A H21A 118.7
C20A C21A H21A 118.7
C22B C21B C20B 122.4(2)
C22B C21B H21B 118.8
C20B C21B H21B 118.8
C21A C22A C17A 120.5(2)
C21A C22A H22A 119.8
C17A C22A H22A 119.8
C3A C31A C32A 130.52(17)
C3A C31A H31A 114.7
C32A C31A H31A 114.7
C3B C31B C32B 132.21(18)
C3B C31B H31B 113.9
C32B C31B H31B 113.9
C37A C32A C33A 117.70(16)
C37A C32A C31A 117.09(17)
C33A C32A C31A 125.14(16)
C37B C32B C33B 117.44(17)
C37B C32B C31B 126.05(16)
C33B C32B C31B 116.47(17)
C34A C33A C32A 121.15(18)
C34A C33A H33A 119.4
C32A C33A H33A 119.4
C34B C33B C32B 122.27(19)
C34B C33B H33B 118.9
C32B C33B H33B 118.9
C35A C34A C33A 119.05(19)
C35A C34A H34A 120.5
C33A C34A H34A 120.5
C33B C34B C35B 118.15(18)
C33B C34B H34B 120.9
C35B C34B H34B 120.9
C36A C35A C34A 122.13(18)
C36A C35A N2A 118.7(2)
C34A C35A N2A 119.2(2)
C36B C35B C34B 122.09(18)
C36B C35B N2B 119.8(2)
C34B C35B N2B 118.10(19)
C35A C36A C37A 118.85(19)
C35A C36A H36A 120.6
C37A C36A H36A 120.6
C35B C36B C37B 119.07(19)
C35B C36B H36B 120.5
C37B C36B H36B 120.5
C36A C37A C32A 121.1(2)
C36A C37A H37A 119.4
C32A C37A H37A 119.4
C36B C37B C32B 120.98(18)
C36B C37B H37B 119.5
C32B C37B H37B 119.5
C72A C71A C76A 118.22(17)
C72A C71A C7A 122.83(16)
C76A C71A C7A 118.94(15)
C76B C71B C72B 117.98(16)
C76B C71B C7B 122.36(16)
C72B C71B C7B 119.64(15)
C73A C72A C71A 120.48(19)
C73A C72A H72A 119.8
C71A C72A H72A 119.8
C73B C72B C71B 121.05(18)
C73B C72B H72B 119.5
C71B C72B H72B 119.5
C74A C73A C72A 119.84(19)
C74A C73A H73A 120.1
C72A C73A H73A 120.1
C74B C73B C72B 119.02(19)
C74B C73B H73B 120.5
C72B C73B H73B 120.5
C73A C74A C75A 121.34(18)
C73A C74A N4A 119.5(2)
C75A C74A N4A 119.2(2)
C75B C74B C73B 121.55(18)
C75B C74B N4B 118.8(2)
C73B C74B N4B 119.6(2)
C74A C75A C76A 118.6(2)
C74A C75A H75A 120.7
C76A C75A H75A 120.7
C74B C75B C76B 119.11(19)
C74B C75B H75B 120.4
C76B C75B H75B 120.4
C75A C76A C71A 121.53(18)
C75A C76A H76A 119.2
C71A C76A H76A 119.2
C75B C76B C71B 121.29(19)
C75B C76B H76B 119.4
C71B C76B H76B 119.4
C21B C22B C17B 120.7(2)
C21B C22B H22B 119.7
C17B C22B H22B 119.7
C2A N1A C6A 111.74(14)
C2A N1A C1A 111.07(14)
C6A N1A C1A 113.39(14)
C6B N1B C1B 113.20(14)
C6B N1B C2B 112.52(14)
C1B N1B C2B 110.65(15)
O3A N2A O2A 123.5(2)
O3A N2A C35A 118.6(2)
O2A N2A C35A 117.8(2)
O3B N2B O2B 123.6(2)
O3B N2B C35B 118.4(2)
O2B N2B C35B 117.8(2)
C10A N3A C8A 110.40(14)
C10A N3A C11A 120.56(14)
C8A N3A C11A 108.50(13)
C10B N3B C11B 120.76(14)
C10B N3B C8B 110.51(13)
C11B N3B C8B 108.83(13)
O5A N4A O6A 123.0(2)
O5A N4A C74A 118.9(2)
O6A N4A C74A 118.1(2)
O6B N4B O5B 123.4(2)
O6B N4B C74B 119.2(2)
O5B N4B C74B 117.4(2)
C10A S1A C9A 93.73(9)
C9B S1B C10B 93.57(8)

loop_
_geom_bond_atom_site_label_1
_geom_bond_atom_site_label_2
_geom_bond_distance
C1A N1A 1.451(2)
C1A H1A1 0.9600
C1A H1A2 0.9600
C1A H1A3 0.9600
C1B N1B 1.452(2)
C1B H1B1 0.9600
C1B H1B2 0.9600
C1B H1B3 0.9600
C2A N1A 1.450(2)
C2A C3A 1.498(2)
C2A H2A1 0.9700
C2A H2A2 0.9700
C2B N1B 1.453(2)
C2B C3B 1.496(2)
C2B H2B1 0.9700
C2B H2B2 0.9700
C3A C31A 1.339(2)
C3A C4A 1.496(2)
C3B C31B 1.338(2)
C3B C4B 1.495(2)
C4A O1A 1.2119(19)
C4A C5A 1.516(2)
C4B O1B 1.210(2)
C4B C5B 1.515(2)
C5A C6A 1.524(2)
C5A C7A 1.557(2)
C5A C11A 1.604(2)
C5B C6B 1.520(2)
C5B C7B 1.563(2)
C5B C11B 1.602(2)
C6A N1A 1.450(2)
C6A H6A1 0.9700
C6A H6A2 0.9700
C6B N1B 1.451(2)
C6B H6B1 0.9700
C6B H6B2 0.9700
C7A C8A 1.514(2)
C7A C71A 1.515(2)
C7A H7A 0.9800
C7B C8B 1.516(2)
C7B C71B 1.517(2)
C7B H7B 0.9800
C8A N3A 1.454(2)
C8A C9A 1.507(3)
C8A H8A 0.9800
C8B N3B 1.455(2)
C8B C9B 1.512(2)
C8B H8B 0.9800
C9A S1A 1.819(2)
C9A H9A1 0.9700
C9A H9A2 0.9700
C9B S1B 1.815(2)
C9B H9B1 0.9700
C9B H9B2 0.9700
C10A N3A 1.442(2)
C10A S1A 1.818(2)
C10A H10A 0.9700
C10A H10B 0.9700
C10B N3B 1.440(2)
C10B S1B 1.8160(19)
C10B H10C 0.9700
C10B H10D 0.9700
C11A N3A 1.463(2)
C11A C19A 1.517(2)
C11A C12A 1.562(2)
C11B N3B 1.454(2)
C11B C19B 1.520(2)
C11B C12B 1.572(2)
C12A O4A 1.217(2)
C12A C13A 1.467(3)
C12B O4B 1.211(2)
C12B C13B 1.484(3)
C13A C14A 1.364(3)
C13A C18A 1.400(3)
C13B C14B 1.378(3)
C13B C18B 1.392(3)
C14A C15A 1.394(3)
C14A H14A 0.9300
C14B C15B 1.404(4)
C14B H14B 0.9300
C15A C16A 1.377(3)
C15A H15A 0.9300
C15B C16B 1.359(4)
C15B H15B 0.9300
C16A C17A 1.410(3)
C16A H16A 0.9300
C16B C17B 1.413(3)
C16B H16B 0.9300
C17A C18A 1.394(3)
C17A C22A 1.415(3)
C17B C22B 1.397(3)
C17B C18B 1.414(3)
C18A C19A 1.400(2)
C18B C19B 1.398(2)
C19A C20A 1.361(2)
C19B C20B 1.358(2)
C20A C21A 1.411(3)
C20A H20A 0.9300
C20B C21B 1.403(3)
C20B H20B 0.9300
C21A C22A 1.354(3)
C21A H21A 0.9300
C21B C22B 1.346(3)
C21B H21B 0.9300
C22A H22A 0.9300
C31A C32A 1.463(2)
C31A H31A 0.9300
C31B C32B 1.455(2)
C31B H31B 0.9300
C32A C37A 1.389(3)
C32A C33A 1.393(3)
C32B C37B 1.390(3)
C32B C33B 1.391(3)
C33A C34A 1.372(3)
C33A H33A 0.9300
C33B C34B 1.365(3)
C33B H33B 0.9300
C34A C35A 1.360(3)
C34A H34A 0.9300
C34B C35B 1.372(3)
C34B H34B 0.9300
C35A C36A 1.360(3)
C35A N2A 1.469(3)
C35B C36B 1.364(3)
C35B N2B 1.467(3)
C36A C37A 1.380(3)
C36A H36A 0.9300
C36B C37B 1.377(3)
C36B H36B 0.9300
C37A H37A 0.9300
C37B H37B 0.9300
C71A C72A 1.381(2)
C71A C76A 1.382(2)
C71B C76B 1.378(2)
C71B C72B 1.381(2)
C72A C73A 1.377(3)
C72A H72A 0.9300
C72B C73B 1.377(3)
C72B H72B 0.9300
C73A C74A 1.355(3)
C73A H73A 0.9300
C73B C74B 1.365(3)
C73B H73B 0.9300
C74A C75A 1.371(3)
C74A N4A 1.458(3)
C74B C75B 1.353(3)
C74B N4B 1.465(3)
C75A C76A 1.373(3)
C75A H75A 0.9300
C75B C76B 1.378(3)
C75B H75B 0.9300
C76A H76A 0.9300
C76B H76B 0.9300
C22B H22B 0.9300
N2A O3A 1.203(3)
N2A O2A 1.215(3)
N2B O3B 1.200(2)
N2B O2B 1.220(2)
N4A O5A 1.210(3)
N4A O6A 1.220(3)
N4B O6B 1.207(3)
N4B O5B 1.221(3)

loop_
_geom_hbond_atom_site_label_D
_geom_hbond_atom_site_label_H
_geom_hbond_atom_site_label_A
_geom_hbond_site_symmetry_A
_geom_hbond_distance_DH
_geom_hbond_distance_HA
_geom_hbond_distance_DA
_geom_hbond_angle_DHA
C8B H8B O4A . 0.98 2.47 3.270(2) 139
C72A H72A O4B . 0.93 2.55 3.461(2) 167
C76B H76B O4A . 0.93 2.30 3.222(2) 174
C15B H15B O3B 2_565 0.93 2.50 3.343(3) 151

loop_
_geom_torsion_atom_site_label_1
_geom_torsion_atom_site_label_2
_geom_torsion_atom_site_label_3
_geom_torsion_atom_site_label_4
_geom_torsion
N1A C2A C3A C31A -156.81(17)
N1A C2A C3A C4A 21.9(2)
N1B C2B C3B C31B 157.16(17)
N1B C2B C3B C4B -22.0(2)
C31A C3A C4A O1A -21.9(2)
C2A C3A C4A O1A 159.25(16)
C31A C3A C4A C5A 157.53(15)
C2A C3A C4A C5A -21.3(2)
C31B C3B C4B O1B 22.4(2)
C2B C3B C4B O1B -158.36(17)
C31B C3B C4B C5B -157.45(15)
C2B C3B C4B C5B 21.8(2)
O1A C4A C5A C6A -138.97(16)
C3A C4A C5A C6A 41.59(18)
O1A C4A C5A C7A -13.6(2)
C3A C4A C5A C7A 166.97(13)
O1A C4A C5A C11A 101.69(18)
C3A C4A C5A C11A -77.74(17)
O1B C4B C5B C6B 138.27(16)
C3B C4B C5B C6B -41.90(18)
O1B C4B C5B C7B 13.5(2)
C3B C4B C5B C7B -166.67(14)
O1B C4B C5B C11B -101.37(18)
C3B C4B C5B C11B 78.47(17)
C4A C5A C6A N1A -65.84(17)
C7A C5A C6A N1A 168.66(13)
C11A C5A C6A N1A 52.00(17)
C4B C5B C6B N1B 65.10(17)
C7B C5B C6B N1B -170.44(13)
C11B C5B C6B N1B -53.86(17)
C4A C5A C7A C8A 139.87(14)
C6A C5A C7A C8A -98.37(16)
C11A C5A C7A C8A 22.07(16)
C4A C5A C7A C71A -91.65(17)
C6A C5A C7A C71A 30.1(2)
C11A C5A C7A C71A 150.56(14)
C4B C5B C7B C8B -142.61(14)
C6B C5B C7B C8B 96.09(16)
C11B C5B C7B C8B -24.71(15)
C4B C5B C7B C71B 88.38(17)
C6B C5B C7B C71B -32.91(19)
C11B C5B C7B C71B -153.71(14)
C71A C7A C8A N3A -168.08(14)
C5A C7A C8A N3A -41.87(16)
C71A C7A C8A C9A 78.0(2)
C5A C7A C8A C9A -155.76(16)
C71B C7B C8B N3B 170.29(14)
C5B C7B C8B N3B 43.25(15)
C71B C7B C8B C9B -76.8(2)
C5B C7B C8B C9B 156.20(15)
N3A C8A C9A S1A 36.67(17)
C7A C8A C9A S1A 147.91(14)
N3B C8B C9B S1B -37.70(16)
C7B C8B C9B S1B -148.29(13)
C4A C5A C11A N3A -115.31(14)
C6A C5A C11A N3A 127.98(13)
C7A C5A C11A N3A 5.87(15)
C4A C5A C11A C19A 6.54(19)
C6A C5A C11A C19A -110.18(16)
C7A C5A C11A C19A 127.71(15)
C4A C5A C11A C12A 123.75(15)
C6A C5A C11A C12A 7.03(18)
C7A C5A C11A C12A -115.08(14)
C4B C5B C11B N3B 117.27(14)
C6B C5B C11B N3B -125.09(13)
C7B C5B C11B N3B -3.05(15)
C4B C5B C11B C19B -4.32(18)
C6B C5B C11B C19B 113.32(15)
C7B C5B C11B C19B -124.64(14)
C4B C5B C11B C12B -120.67(15)
C6B C5B C11B C12B -3.02(18)
C7B C5B C11B C12B 119.01(14)
N3A C11A C12A O4A -49.7(2)
C19A C11A C12A O4A -169.64(17)
C5A C11A C12A O4A 63.9(2)
N3A C11A C12A C13A 122.68(16)
C19A C11A C12A C13A 2.76(18)
C5A C11A C12A C13A -123.73(15)
N3B C11B C12B O4B 46.3(2)
C19B C11B C12B O4B 166.82(18)
C5B C11B C12B O4B -68.7(2)
N3B C11B C12B C13B -125.69(16)
C19B C11B C12B C13B -5.15(18)
C5B C11B C12B C13B 119.33(15)
O4A C12A C13A C14A -7.6(4)
C11A C12A C13A C14A -179.7(2)
O4A C12A C13A C18A 170.98(18)
C11A C12A C13A C18A -1.1(2)
O4B C12B C13B C14B 9.5(4)
C11B C12B C13B C14B -178.9(2)
O4B C12B C13B C18B -168.95(19)
C11B C12B C13B C18B 2.6(2)
C18A C13A C14A C15A 0.3(3)
C12A C13A C14A C15A 178.7(2)
C18B C13B C14B C15B -0.6(3)
C12B C13B C14B C15B -178.9(2)
C13A C14A C15A C16A -0.4(4)
C13B C14B C15B C16B -0.2(4)
C14A C15A C16A C17A 0.6(4)
C14B C15B C16B C17B 1.2(5)
C15A C16A C17A C18A -0.5(3)
C15A C16A C17A C22A -178.1(2)
C15B C16B C17B C22B 177.5(3)
C15B C16B C17B C18B -1.1(4)
C16A C17A C18A C13A 0.4(3)
C22A C17A C18A C13A 178.31(19)
C16A C17A C18A C19A -177.18(19)
C22A C17A C18A C19A 0.8(3)
C14A C13A C18A C17A -0.3(3)
C12A C13A C18A C17A -179.05(17)
C14A C13A C18A C19A 177.52(18)
C12A C13A C18A C19A -1.3(2)
C14B C13B C18B C19B -177.28(19)
C12B C13B C18B C19B 1.4(2)
C14B C13B C18B C17B 0.6(3)
C12B C13B C18B C17B 179.30(18)
C22B C17B C18B C13B -178.52(19)
C16B C17B C18B C13B 0.3(3)
C22B C17B C18B C19B -0.8(3)
C16B C17B C18B C19B 177.97(19)
C17A C18A C19A C20A 2.5(3)
C13A C18A C19A C20A -175.29(16)
C17A C18A C19A C11A -179.08(17)
C13A C18A C19A C11A 3.2(2)
N3A C11A C19A C20A 53.5(2)
C12A C11A C19A C20A 174.70(19)
C5A C11A C19A C20A -62.8(3)
N3A C11A C19A C18A -124.66(15)
C12A C11A C19A C18A -3.49(18)
C5A C11A C19A C18A 118.97(16)
C13B C18B C19B C20B 175.10(17)
C17B C18B C19B C20B -2.8(3)
C13B C18B C19B C11B -5.0(2)
C17B C18B C19B C11B 177.08(17)
N3B C11B C19B C20B -52.4(2)
C12B C11B C19B C20B -174.10(19)
C5B C11B C19B C20B 63.5(2)
N3B C11B C19B C18B 127.78(15)
C12B C11B C19B C18B 6.03(18)
C5B C11B C19B C18B -116.32(16)
C18A C19A C20A C21A -4.0(3)
C11A C19A C20A C21A 177.93(18)
C18B C19B C20B C21B 4.4(3)
C11B C19B C20B C21B -175.47(18)
C19A C20A C21A C22A 2.6(3)
C19B C20B C21B C22B -2.5(3)
C20A C21A C22A C17A 0.7(4)
C18A C17A C22A C21A -2.3(3)
C16A C17A C22A C21A 175.3(2)
C4A C3A C31A C32A -179.26(17)
C2A C3A C31A C32A -0.5(3)
C4B C3B C31B C32B 179.15(18)
C2B C3B C31B C32B 0.0(3)
C3A C31A C32A C37A 160.6(2)
C3A C31A C32A C33A -22.4(3)
C3B C31B C32B C37B 18.9(3)
C3B C31B C32B C33B -163.6(2)
C37A C32A C33A C34A -0.3(3)
C31A C32A C33A C34A -177.38(18)
C37B C32B C33B C34B 0.8(3)
C31B C32B C33B C34B -176.9(2)
C32A C33A C34A C35A 1.2(3)
C32B C33B C34B C35B -0.9(3)
C33A C34A C35A C36A -1.0(3)
C33A C34A C35A N2A 178.38(19)
C33B C34B C35B C36B 0.2(3)
C33B C34B C35B N2B 179.7(2)
C34A C35A C36A C37A -0.1(4)
N2A C35A C36A C37A -179.5(2)
C34B C35B C36B C37B 0.5(3)
N2B C35B C36B C37B -179.00(18)
C35A C36A C37A C32A 1.1(4)
C33A C32A C37A C36A -0.9(3)
C31A C32A C37A C36A 176.4(2)
C35B C36B C37B C32B -0.6(3)
C33B C32B C37B C36B 0.0(3)
C31B C32B C37B C36B 177.42(18)
C8A C7A C71A C72A 14.7(2)
C5A C7A C71A C72A -106.05(19)
C8A C7A C71A C76A -166.37(16)
C5A C7A C71A C76A 72.9(2)
C8B C7B C71B C76B -12.5(2)
C5B C7B C71B C76B 108.31(19)
C8B C7B C71B C72B 165.65(16)
C5B C7B C71B C72B -73.6(2)
C76A C71A C72A C73A -0.3(3)
C7A C71A C72A C73A 178.71(17)
C76B C71B C72B C73B -0.9(3)
C7B C71B C72B C73B -179.14(16)
C71A C72A C73A C74A -1.0(3)
C71B C72B C73B C74B 0.5(3)
C72A C73A C74A C75A 1.1(3)
C72A C73A C74A N4A -179.73(18)
C72B C73B C74B C75B 0.4(3)
C72B C73B C74B N4B 178.22(17)
C73A C74A C75A C76A 0.0(3)
N4A C74A C75A C76A -179.13(17)
C73B C74B C75B C76B -0.8(3)
N4B C74B C75B C76B -178.62(18)
C74A C75A C76A C71A -1.3(3)
C72A C71A C76A C75A 1.4(3)
C7A C71A C76A C75A -177.58(16)
C74B C75B C76B C71B 0.3(3)
C72B C71B C76B C75B 0.5(3)
C7B C71B C76B C75B 178.70(17)
C20B C21B C22B C17B -1.3(4)
C16B C17B C22B C21B -175.7(2)
C18B C17B C22B C21B 2.9(3)
C3A C2A N1A C6A -46.7(2)
C3A C2A N1A C1A -174.37(15)
C5A C6A N1A C2A 70.98(17)
C5A C6A N1A C1A -162.57(15)
C5B C6B N1B C1B 163.39(16)
C5B C6B N1B C2B -70.25(18)
C3B C2B N1B C6B 46.4(2)
C3B C2B N1B C1B 174.13(16)
C36A C35A N2A O3A -163.2(2)
C34A C35A N2A O3A 17.4(3)
C36A C35A N2A O2A 19.0(3)
C34A C35A N2A O2A -160.4(2)
C36B C35B N2B O3B -15.8(3)
C34B C35B N2B O3B 164.7(2)
C36B C35B N2B O2B 161.2(2)
C34B C35B N2B O2B -18.4(3)
S1A C10A N3A C8A 40.47(17)
S1A C10A N3A C11A 168.26(12)
C9A C8A N3A C10A -52.04(19)
C7A C8A N3A C10A -176.61(14)
C9A C8A N3A C11A 173.81(15)
C7A C8A N3A C11A 49.25(16)
C19A C11A N3A C10A 71.2(2)
C12A C11A N3A C10A -43.0(2)
C5A C11A N3A C10A -162.77(15)
C19A C11A N3A C8A -160.18(14)
C12A C11A N3A C8A 85.66(17)
C5A C11A N3A C8A -34.13(16)
S1B C10B N3B C11B -168.56(12)
S1B C10B N3B C8B -39.99(17)
C19B C11B N3B C10B -74.39(19)
C12B C11B N3B C10B 40.2(2)
C5B C11B N3B C10B 161.46(14)
C19B C11B N3B C8B 156.29(13)
C12B C11B N3B C8B -89.15(17)
C5B C11B N3B C8B 32.14(16)
C9B C8B N3B C10B 52.20(18)
C7B C8B N3B C10B 176.23(14)
C9B C8B N3B C11B -173.01(14)
C7B C8B N3B C11B -48.99(16)
C73A C74A N4A O5A -8.3(3)
C75A C74A N4A O5A 170.9(2)
C73A C74A N4A O6A 172.5(2)
C75A C74A N4A O6A -8.3(3)
C75B C74B N4B O6B 3.3(3)
C73B C74B N4B O6B -174.6(2)
C75B C74B N4B O5B -177.3(2)
C73B C74B N4B O5B 4.8(3)
N3A C10A S1A C9A -14.43(15)
C8A C9A S1A C10A -12.82(16)
C8B C9B S1B C10B 14.16(14)
N3B C10B S1B C9B 13.34(14)

loop_
_platon_squeeze_void_nr
_platon_squeeze_void_average_x
_platon_squeeze_void_average_y
_platon_squeeze_void_average_z
_platon_squeeze_void_volume
_platon_squeeze_void_count_electrons
1 0.000 -0.005 0.005 832.6 138.0
